data_4079213
loop_
_publ_author_name
'Roberts, Hannah N.'
'Brown, Neil J.'
'Edge, Ruth'
'Fitzgerald, Emma C.'
'Ta, Yien T.'
'Collison, David'
'Low, Paul J.'
'Whiteley, Mark W.'

_publ_contact_author
; 
    Hannah Roberts
;
_publ_section_title
;
 Synthesis, Redox Chemistry, and Electronic Structure of the Butadiynyl
 and Hexatriynyl Complexes [Mo{(C\\tb C)nC\\tb CR}(L2)(\h-C7H7)]z+(n= 1,
 2;z= 0, 1; R = SiMe3, H; L2= 2,2&#x2032;-bipyridine, Ph2PCH2CH2PPh2)
;
_journal_issue 17
_journal_name_full Organometallics
_journal_page_first 6322
_journal_paper_doi 10.1021/om3005756
_journal_volume 31
_journal_year 2012
_chemical_formula_moiety 'C26 H15 Mo N2 Si'
_chemical_formula_sum 'C26 H15 Mo N2 Si'
_chemical_formula_weight 479.43
_chemical_name_systematic
; 
 ? 
;
_space_group_IT_number 2
_symmetry_cell_setting triclinic
_symmetry_space_group_name_Hall '-P 1'
_symmetry_space_group_name_H-M 'P -1'
_atom_sites_solution_hydrogens geom
_atom_sites_solution_primary direct
_atom_sites_solution_secondary difmap
_audit_creation_method SHELXL-97
_cell_angle_alpha 109.940(5)
_cell_angle_beta 96.832(5)
_cell_angle_gamma 94.964(5)
_cell_formula_units_Z 2
_cell_length_a 8.492(5)
_cell_length_b 10.802(5)
_cell_length_c 14.077(5)
_cell_measurement_reflns_used 2648
_cell_measurement_temperature 220(2)
_cell_measurement_theta_max 28.4947
_cell_measurement_theta_min 2.6691
_cell_volume 1194.0(10)
_computing_cell_refinement
;
CrysAlis RED, Oxford Diffraction Ltd.,
Version 1.171.32.24 (release 21-04-2008 CrysAlis171 .NET)
(compiled Apr 21 2008,18:23:10)
;
_computing_data_collection
;
CrysAlis CCD, Oxford Diffraction Ltd.,
Version 1.171.32.24 (release 21-04-2008 CrysAlis171 .NET)
(compiled Apr 21 2008,18:23:10)
;
_computing_data_reduction
;
CrysAlis RED, Oxford Diffraction Ltd.,
Version 1.171.32.24 (release 21-04-2008 CrysAlis171 .NET)
(compiled Apr 21 2008,18:23:10)
;
_computing_molecular_graphics 'SHELXL-97 (Sheldrick, 1997)'
_computing_publication_material 'SHELXL-97 (Sheldrick, 1997)'
_computing_structure_refinement 'SHELXL-97 (Sheldrick, 1997)'
_computing_structure_solution 'SHELXS-97 (Sheldrick, 1990)'
_diffrn_ambient_temperature 220(2)
_diffrn_detector_area_resol_mean 8.3367
_diffrn_measured_fraction_theta_full 0.985
_diffrn_measured_fraction_theta_max 0.986
_diffrn_measurement_device_type 'Oxford Diffraction XCalibur 2'
_diffrn_measurement_method 'phi and omega'
_diffrn_radiation_monochromator graphite
_diffrn_radiation_source 'Enhance (Mo) X-ray Source'
_diffrn_radiation_type MoK\a
_diffrn_radiation_wavelength 0.71073
_diffrn_reflns_av_R_equivalents 0.0630
_diffrn_reflns_av_sigmaI/netI 0.1272
_diffrn_reflns_limit_h_max 10
_diffrn_reflns_limit_h_min -8
_diffrn_reflns_limit_k_max 12
_diffrn_reflns_limit_k_min -12
_diffrn_reflns_limit_l_max 16
_diffrn_reflns_limit_l_min -16
_diffrn_reflns_number 6816
_diffrn_reflns_theta_full 25.00
_diffrn_reflns_theta_max 25.02
_diffrn_reflns_theta_min 3.77
_exptl_absorpt_coefficient_mu 0.613
_exptl_absorpt_correction_T_max 0.9939
_exptl_absorpt_correction_T_min 0.7493
_exptl_absorpt_correction_type multi-scan
_exptl_absorpt_process_details
;
CrysAlis RED, Oxford Diffraction Ltd.,
Version 1.171.32.24 (release 21-04-2008 CrysAlis171 .NET)
(compiled Apr 21 2008,18:23:10)
Empirical absorption correction using spherical harmonics,
 implemented in SCALE3 ABSPACK scaling algorithm.
;
_exptl_crystal_colour brown
_exptl_crystal_density_diffrn 1.333
_exptl_crystal_density_method 'not measured'
_exptl_crystal_description plate
_exptl_crystal_F_000 482
_exptl_crystal_size_max 0.50
_exptl_crystal_size_mid 0.30
_exptl_crystal_size_min 0.01
_refine_diff_density_max 0.580
_refine_diff_density_min -0.669
_refine_diff_density_rms 0.093
_refine_ls_extinction_method none
_refine_ls_goodness_of_fit_ref 0.910
_refine_ls_hydrogen_treatment constr
_refine_ls_matrix_type full
_refine_ls_number_parameters 362
_refine_ls_number_reflns 4147
_refine_ls_number_restraints 241
_refine_ls_restrained_S_all 0.891
_refine_ls_R_factor_all 0.1013
_refine_ls_R_factor_gt 0.0534
_refine_ls_shift/su_max 0.000
_refine_ls_shift/su_mean 0.000
_refine_ls_structure_factor_coef Fsqd
_refine_ls_weighting_details 'calc w=1/[\s^2^(Fo^2^)+(0.0513P)^2^+0.0000P] where P=(Fo^2^+2Fc^2^)/3'
_refine_ls_weighting_scheme calc
_refine_ls_wR_factor_gt 0.1008
_refine_ls_wR_factor_ref 0.1137
_reflns_number_gt 2573
_reflns_number_total 4147
_reflns_threshold_expression >2sigma(I)
_cod_data_source_file om3005756_si_002.cif
_cod_data_source_block Complex_5
_cod_depositor_comments
;
The following automatic conversions were performed:

'_symmetry_cell_setting' value 'Triclinic' changed to 'triclinic'
according to /home/saulius/struct/CIF-dictionaries/cif_core.dic
dictionary named 'cif_core.dic' version 2.4.2 from 2011-04-26.

Automatic conversion script
Id: cif_fix_values 1891 2012-01-12 08:04:46Z andrius 
;
_cod_original_sg_symbol_H-M P-1
_cod_database_code 4079213

loop_
_symmetry_equiv_pos_as_xyz
'x, y, z'
'-x, -y, -z'

loop_
_atom_site_label
_atom_site_type_symbol
_atom_site_fract_x
_atom_site_fract_y
_atom_site_fract_z
_atom_site_U_iso_or_equiv
_atom_site_adp_type
_atom_site_occupancy
_atom_site_symmetry_multiplicity
_atom_site_calc_flag
_atom_site_refinement_flags
_atom_site_disorder_assembly
_atom_site_disorder_group
C1 C 0.709(2) 0.188(3) -0.0332(12) 0.034(3) Uani 0.743(4) 1 d PDU A 1
C2 C 0.782(3) 0.217(2) 0.0529(13) 0.033(3) Uani 0.743(4) 1 d PDU A 1
C3 C 0.868(3) 0.2464(14) 0.1500(10) 0.032(2) Uani 0.743(4) 1 d PDU A 1
C4 C 0.948(2) 0.2676(11) 0.2313(9) 0.038(2) Uani 0.743(4) 1 d PDU A 1
C5 C 1.0369(13) 0.2968(8) 0.3255(7) 0.046(2) Uani 0.743(4) 1 d PDU A 1
C6 C 1.1145(11) 0.3275(8) 0.4090(7) 0.054(2) Uani 0.743(4) 1 d PDU A 1
C7 C 1.3064(11) 0.5609(9) 0.5805(7) 0.075(3) Uani 0.743(4) 1 d PDU A 1
C8 C 1.387(2) 0.273(3) 0.5372(18) 0.116(6) Uani 0.743(4) 1 d PDU A 1
C9 C 1.073(3) 0.3556(15) 0.6263(10) 0.102(4) Uani 0.743(4) 1 d PDU A 1
Si1 Si 1.2261(4) 0.3819(3) 0.5411(2) 0.0735(11) Uani 0.743(4) 1 d PU A 1
C1A C 0.686(7) 0.174(8) -0.027(4) 0.029(4) Uani 0.257(4) 1 d PDU A 2
C2A C 0.769(9) 0.201(7) 0.056(4) 0.031(4) Uani 0.257(4) 1 d PDU A 2
C3A C 0.870(9) 0.222(5) 0.147(3) 0.035(3) Uani 0.257(4) 1 d PDU A 2
C4A C 0.940(7) 0.238(4) 0.229(3) 0.039(3) Uani 0.257(4) 1 d PDU A 2
C5A C 1.011(4) 0.252(3) 0.325(2) 0.047(3) Uani 0.257(4) 1 d PDU A 2
C6A C 1.058(3) 0.263(2) 0.4124(19) 0.053(3) Uani 0.257(4) 1 d PDU A 2
C7A C 1.362(5) 0.287(7) 0.558(5) 0.082(7) Uani 0.257(4) 1 d PDU A 2
C8A C 1.062(4) 0.085(2) 0.535(2) 0.092(9) Uani 0.257(4) 1 d PDU . 2
C9A C 1.054(8) 0.391(5) 0.643(3) 0.106(9) Uani 0.257(4) 1 d PDU A 2
Si1A Si 1.1376(11) 0.2536(8) 0.5372(6) 0.076(3) Uani 0.257(4) 1 d PU A 2
C10 C 0.5009(10) -0.1009(5) -0.2134(6) 0.066(2) Uani 1 1 d . A .
H10 H 0.4474 -0.1474 -0.1785 0.079 Uiso 1 1 calc R . .
C11 C 0.6673(10) -0.0802(6) -0.1918(5) 0.0625(19) Uani 1 1 d . A .
H11 H 0.7128 -0.1155 -0.1441 0.075 Uiso 1 1 calc R . .
C12 C 0.7745(8) -0.0147(6) -0.2308(6) 0.065(2) Uani 1 1 d . A .
H12 H 0.8831 -0.0138 -0.2072 0.078 Uiso 1 1 calc R . .
C13 C 0.7460(11) 0.0491(6) -0.2988(6) 0.075(2) Uani 1 1 d . A .
H13 H 0.8362 0.0937 -0.3119 0.090 Uiso 1 1 calc R . .
C14 C 0.5968(13) 0.0555(7) -0.3516(5) 0.074(2) Uani 1 1 d . A .
H14 H 0.6016 0.1021 -0.3969 0.089 Uiso 1 1 calc R . .
C15 C 0.4476(11) 0.0047(7) -0.3470(5) 0.069(2) Uani 1 1 d . A .
H15 H 0.3645 0.0143 -0.3933 0.083 Uiso 1 1 calc R . .
C16 C 0.4026(8) -0.0587(6) -0.2835(6) 0.069(2) Uani 1 1 d . A .
H16 H 0.2916 -0.0773 -0.2862 0.083 Uiso 1 1 calc R . .
C17 C 0.7324(7) 0.3771(5) -0.2020(4) 0.0507(16) Uani 1 1 d . . .
H17 H 0.8204 0.3305 -0.2159 0.061 Uiso 1 1 calc R . .
C18 C 0.7387(9) 0.5020(6) -0.2072(5) 0.0629(19) Uani 1 1 d . . .
H18 H 0.8284 0.5386 -0.2268 0.076 Uiso 1 1 calc R . .
C19 C 0.6131(10) 0.5734(6) -0.1837(5) 0.072(2) Uani 1 1 d . . .
H19 H 0.6157 0.6590 -0.1870 0.086 Uiso 1 1 calc R . .
C20 C 0.4856(8) 0.5179(5) -0.1557(5) 0.0561(17) Uani 1 1 d . . .
H20 H 0.3990 0.5655 -0.1393 0.067 Uiso 1 1 calc R . .
C21 C 0.4816(7) 0.3909(5) -0.1510(4) 0.0385(13) Uani 1 1 d . . .
C22 C 0.3569(7) 0.3259(5) -0.1177(4) 0.0405(14) Uani 1 1 d . . .
C23 C 0.2208(8) 0.3815(7) -0.0847(5) 0.0599(17) Uani 1 1 d . . .
H23 H 0.2044 0.4656 -0.0865 0.072 Uiso 1 1 calc R . .
C24 C 0.1134(8) 0.3142(8) -0.0503(5) 0.070(2) Uani 1 1 d . . .
H24 H 0.0208 0.3502 -0.0296 0.084 Uiso 1 1 calc R . .
C25 C 0.1412(7) 0.1907(7) -0.0458(5) 0.0628(18) Uani 1 1 d . . .
H25 H 0.0694 0.1437 -0.0202 0.075 Uiso 1 1 calc R . .
C26 C 0.2736(7) 0.1396(6) -0.0790(4) 0.0517(16) Uani 1 1 d . . .
H26 H 0.2921 0.0570 -0.0748 0.062 Uiso 1 1 calc R . .
Mo1 Mo 0.57953(6) 0.11740(5) -0.18285(4) 0.03558(18) Uani 1 1 d . . .
N1 N 0.6050(5) 0.3200(4) -0.1778(3) 0.0374(11) Uani 1 1 d . A .
N2 N 0.3806(5) 0.2021(4) -0.1181(3) 0.0371(11) Uani 1 1 d . A .

loop_
_atom_site_aniso_label
_atom_site_aniso_U_11
_atom_site_aniso_U_22
_atom_site_aniso_U_33
_atom_site_aniso_U_23
_atom_site_aniso_U_13
_atom_site_aniso_U_12
C1 0.031(6) 0.029(6) 0.049(4) 0.020(3) 0.016(4) 0.003(5)
C2 0.033(5) 0.027(6) 0.044(3) 0.017(3) 0.018(3) 0.000(4)
C3 0.032(3) 0.025(6) 0.044(3) 0.016(3) 0.011(3) 0.003(4)
C4 0.042(4) 0.030(5) 0.045(3) 0.017(3) 0.008(3) 0.003(5)
C5 0.056(5) 0.036(5) 0.047(3) 0.018(4) 0.003(3) 0.007(4)
C6 0.063(5) 0.048(5) 0.050(4) 0.018(4) 0.000(4) 0.013(4)
C7 0.066(7) 0.065(5) 0.084(7) 0.008(5) 0.014(5) 0.019(4)
C8 0.124(9) 0.103(8) 0.101(13) 0.014(9) -0.032(8) 0.062(7)
C9 0.158(9) 0.091(9) 0.062(7) 0.031(7) 0.025(6) 0.020(7)
Si1 0.098(2) 0.0619(18) 0.0483(16) 0.0081(13) -0.0128(15) 0.0278(15)
C1A 0.030(7) 0.023(8) 0.045(5) 0.020(6) 0.019(6) 0.001(7)
C2A 0.033(6) 0.025(7) 0.044(4) 0.018(5) 0.017(4) 0.002(5)
C3A 0.035(5) 0.028(7) 0.045(4) 0.014(5) 0.013(4) 0.000(6)
C4A 0.043(5) 0.031(6) 0.046(4) 0.016(5) 0.009(4) 0.004(6)
C5A 0.053(6) 0.039(6) 0.049(4) 0.016(5) 0.007(5) 0.006(5)
C6A 0.058(7) 0.045(7) 0.052(5) 0.015(6) 0.001(6) 0.012(6)
C7A 0.096(8) 0.073(13) 0.070(13) 0.018(11) -0.012(9) 0.037(10)
C8A 0.12(2) 0.089(12) 0.10(2) 0.061(15) 0.03(2) 0.042(13)
C9A 0.152(15) 0.093(14) 0.076(10) 0.017(13) 0.054(13) 0.029(14)
Si1A 0.098(5) 0.071(5) 0.062(4) 0.026(4) 0.008(4) 0.028(4)
C10 0.092(6) 0.021(3) 0.083(5) 0.008(3) 0.041(5) -0.002(3)
C11 0.091(6) 0.034(4) 0.062(5) 0.014(3) 0.009(4) 0.026(4)
C12 0.040(4) 0.046(4) 0.090(6) -0.004(4) 0.007(4) 0.020(3)
C13 0.108(7) 0.037(4) 0.080(6) 0.005(4) 0.057(5) 0.007(4)
C14 0.132(8) 0.060(5) 0.041(4) 0.019(4) 0.026(5) 0.041(5)
C15 0.080(6) 0.056(5) 0.054(5) -0.001(4) -0.009(4) 0.024(4)
C16 0.047(4) 0.040(4) 0.092(6) -0.008(4) 0.006(4) -0.002(3)
C17 0.047(4) 0.041(3) 0.064(4) 0.020(3) 0.006(3) -0.004(3)
C18 0.070(5) 0.048(4) 0.071(5) 0.029(4) 0.006(4) -0.015(4)
C19 0.111(7) 0.026(3) 0.075(5) 0.023(3) -0.004(5) -0.001(4)
C20 0.065(5) 0.035(3) 0.065(4) 0.017(3) -0.003(4) 0.008(3)
C21 0.044(4) 0.033(3) 0.032(3) 0.006(3) -0.002(3) 0.005(3)
C22 0.043(4) 0.045(3) 0.033(3) 0.011(3) 0.007(3) 0.011(3)
C23 0.061(5) 0.075(4) 0.051(4) 0.022(4) 0.018(4) 0.034(4)
C24 0.042(4) 0.103(6) 0.064(5) 0.020(4) 0.020(4) 0.033(4)
C25 0.034(4) 0.091(5) 0.060(5) 0.020(4) 0.021(3) -0.003(4)
C26 0.042(4) 0.054(4) 0.055(4) 0.018(3) 0.004(3) -0.011(3)
Mo1 0.0366(3) 0.0271(2) 0.0436(3) 0.0131(2) 0.0082(2) 0.00279(18)
N1 0.041(3) 0.031(2) 0.038(3) 0.011(2) 0.005(2) 0.002(2)
N2 0.026(3) 0.041(3) 0.043(3) 0.014(2) 0.005(2) 0.001(2)

loop_
_atom_type_symbol
_atom_type_description
_atom_type_scat_dispersion_real
_atom_type_scat_dispersion_imag
_atom_type_scat_source
C C 0.0033 0.0016 'International Tables Vol C Tables 4.2.6.8 and 6.1.1.4'
H H 0.0000 0.0000 'International Tables Vol C Tables 4.2.6.8 and 6.1.1.4'
N N 0.0061 0.0033 'International Tables Vol C Tables 4.2.6.8 and 6.1.1.4'
Si Si 0.0817 0.0704 'International Tables Vol C Tables 4.2.6.8 and 6.1.1.4'
Mo Mo -1.6832 0.6857 'International Tables Vol C Tables 4.2.6.8 and 6.1.1.4'

loop_
_geom_angle_atom_site_label_1
_geom_angle_atom_site_label_2
_geom_angle_atom_site_label_3
_geom_angle
_geom_angle_site_symmetry_3
C2 C1 Mo1 174.3(16) .
C1 C2 C3 178(2) .
C4 C3 C2 177(2) .
C3 C4 C5 177.8(12) .
C6 C5 C4 177.4(9) .
C5 C6 Si1 176.6(9) .
C6 Si1 C7 108.1(4) .
C6 Si1 C8 106.5(8) .
C7 Si1 C8 113.0(9) .
C6 Si1 C9 106.3(6) .
C7 Si1 C9 110.9(5) .
C8 Si1 C9 111.6(9) .
C2A C1A Mo1 170(5) .
C1A C2A C3A 175(7) .
C4A C3A C2A 172(7) .
C3A C4A C5A 176(5) .
C6A C5A C4A 174(4) .
C5A C6A Si1A 171(2) .
Si1A C8A C8A 150(2) 2_756
C6A Si1A C8A 107.5(12) .
C6A Si1A C7A 109(2) .
C8A Si1A C7A 113(2) .
C6A Si1A C9A 107.3(17) .
C8A Si1A C9A 110.3(17) .
C7A Si1A C9A 110(2) .
C11 C10 C16 126.8(6) .
C11 C10 Mo1 72.9(3) .
C16 C10 Mo1 70.5(3) .
C11 C10 H10 116.6 .
C16 C10 H10 116.6 .
Mo1 C10 H10 134.4 .
C12 C11 C10 128.8(6) .
C12 C11 Mo1 72.6(3) .
C10 C11 Mo1 71.5(3) .
C12 C11 H11 115.6 .
C10 C11 H11 115.6 .
Mo1 C11 H11 135.4 .
C13 C12 C11 129.4(7) .
C13 C12 Mo1 71.3(4) .
C11 C12 Mo1 72.4(4) .
C13 C12 H12 115.3 .
C11 C12 H12 115.3 .
Mo1 C12 H12 136.9 .
C12 C13 C14 127.5(7) .
C12 C13 Mo1 73.7(4) .
C14 C13 Mo1 72.0(4) .
C12 C13 H13 116.2 .
C14 C13 H13 116.2 .
Mo1 C13 H13 131.9 .
C15 C14 C13 129.8(7) .
C15 C14 Mo1 74.3(4) .
C13 C14 Mo1 71.7(4) .
C15 C14 H14 115.1 .
C13 C14 H14 115.1 .
Mo1 C14 H14 133.5 .
C14 C15 C16 128.3(7) .
C14 C15 Mo1 71.2(4) .
C16 C15 Mo1 70.3(4) .
C14 C15 H15 115.9 .
C16 C15 H15 115.9 .
Mo1 C15 H15 139.1 .
C15 C16 C10 129.1(7) .
C15 C16 Mo1 74.8(4) .
C10 C16 Mo1 72.4(4) .
C15 C16 H16 115.5 .
C10 C16 H16 115.5 .
Mo1 C16 H16 130.9 .
N1 C17 C18 122.0(6) .
N1 C17 H17 119.0 .
C18 C17 H17 119.0 .
C17 C18 C19 119.7(6) .
C17 C18 H18 120.1 .
C19 C18 H18 120.1 .
C20 C19 C18 118.7(6) .
C20 C19 H19 120.7 .
C18 C19 H19 120.7 .
C19 C20 C21 120.7(6) .
C19 C20 H20 119.7 .
C21 C20 H20 119.7 .
N1 C21 C20 119.7(5) .
N1 C21 C22 115.1(4) .
C20 C21 C22 125.1(6) .
N2 C22 C23 120.8(5) .
N2 C22 C21 114.5(5) .
C23 C22 C21 124.7(5) .
C24 C23 C22 120.1(6) .
C24 C23 H23 119.9 .
C22 C23 H23 119.9 .
C23 C24 C25 119.3(6) .
C23 C24 H24 120.3 .
C25 C24 H24 120.3 .
C26 C25 C24 119.0(6) .
C26 C25 H25 120.5 .
C24 C25 H25 120.5 .
C25 C26 N2 123.2(6) .
C25 C26 H26 118.4 .
N2 C26 H26 118.4 .
C1 Mo1 C1A 7(2) .
C1 Mo1 N2 87.5(7) .
C1A Mo1 N2 84(2) .
C1 Mo1 N1 87.7(7) .
C1A Mo1 N1 93(2) .
N2 Mo1 N1 73.75(16) .
C1 Mo1 C16 137.9(6) .
C1A Mo1 C16 131.2(18) .
N2 Mo1 C16 86.9(2) .
N1 Mo1 C16 130.0(2) .
C1 Mo1 C13 110.4(7) .
C1A Mo1 C13 115.5(19) .
N2 Mo1 C13 158.7(3) .
N1 Mo1 C13 94.9(2) .
C16 Mo1 C13 87.0(3) .
C1 Mo1 C14 145.5(7) .
C1A Mo1 C14 151.4(19) .
N2 Mo1 C14 123.5(3) .
N1 Mo1 C14 87.3(2) .
C16 Mo1 C14 65.7(3) .
C13 Mo1 C14 36.3(3) .
C1 Mo1 C10 103.8(7) .
C1A Mo1 C10 98(2) .
N2 Mo1 C10 100.2(2) .
N1 Mo1 C10 166.9(2) .
C16 Mo1 C10 37.0(3) .
C13 Mo1 C10 87.0(2) .
C14 Mo1 C10 86.6(3) .
C1 Mo1 C11 84.4(8) .
C1A Mo1 C11 82(2) .
N2 Mo1 C11 129.2(2) .
N1 Mo1 C11 155.1(2) .
C16 Mo1 C11 67.7(3) .
C13 Mo1 C11 66.2(3) .
C14 Mo1 C11 86.0(2) .
C10 Mo1 C11 35.5(2) .
C1 Mo1 C12 87.6(8) .
C1A Mo1 C12 90(2) .
N2 Mo1 C12 164.0(2) .
N1 Mo1 C12 121.2(2) .
C16 Mo1 C12 86.6(2) .
C13 Mo1 C12 35.0(2) .
C14 Mo1 C12 66.3(3) .
C10 Mo1 C12 66.4(3) .
C11 Mo1 C12 35.0(2) .
C1 Mo1 C15 170.1(8) .
C1A Mo1 C15 165(2) .
N2 Mo1 C15 97.7(2) .
N1 Mo1 C15 101.8(2) .
C16 Mo1 C15 34.9(2) .
C13 Mo1 C15 66.5(3) .
C14 Mo1 C15 34.5(3) .
C10 Mo1 C15 67.1(3) .
C11 Mo1 C15 85.9(2) .
C12 Mo1 C15 85.2(2) .
C17 N1 C21 119.1(5) .
C17 N1 Mo1 123.4(4) .
C21 N1 Mo1 117.5(3) .
C26 N2 C22 117.5(5) .
C26 N2 Mo1 124.3(4) .
C22 N2 Mo1 118.2(3) .

loop_
_geom_bond_atom_site_label_1
_geom_bond_atom_site_label_2
_geom_bond_distance
_geom_bond_site_symmetry_2
C1 C2 1.215(8) .
C1 Mo1 2.106(13) .
C2 C3 1.393(9) .
C3 C4 1.194(8) .
C4 C5 1.366(9) .
C5 C6 1.200(9) .
C6 Si1 1.854(9) .
C7 Si1 1.861(9) .
C8 Si1 1.874(19) .
C9 Si1 1.939(18) .
C1A C2A 1.213(15) .
C1A Mo1 2.13(4) .
C2A C3A 1.395(16) .
C3A C4A 1.190(15) .
C4A C5A 1.361(15) .
C5A C6A 1.206(16) .
C6A Si1A 1.85(2) .
C7A Si1A 1.88(4) .
C8A Si1A 1.87(2) .
C8A C8A 1.91(6) 2_756
C9A Si1A 1.96(3) .
C10 C11 1.391(9) .
C10 C16 1.434(10) .
C10 Mo1 2.271(5) .
C10 H10 0.9400 .
C11 C12 1.379(9) .
C11 Mo1 2.289(6) .
C11 H11 0.9400 .
C12 C13 1.370(9) .
C12 Mo1 2.292(6) .
C12 H12 0.9400 .
C13 C14 1.410(10) .
C13 Mo1 2.262(7) .
C13 H13 0.9400 .
C14 C15 1.354(10) .
C14 Mo1 2.265(6) .
C14 H14 0.9400 .
C15 C16 1.367(9) .
C15 Mo1 2.303(7) .
C15 H15 0.9400 .
C16 Mo1 2.246(6) .
C16 H16 0.9400 .
C17 N1 1.336(6) .
C17 C18 1.372(7) .
C17 H17 0.9400 .
C18 C19 1.376(9) .
C18 H18 0.9400 .
C19 C20 1.356(9) .
C19 H19 0.9400 .
C20 C21 1.394(7) .
C20 H20 0.9400 .
C21 N1 1.365(6) .
C21 C22 1.431(7) .
C22 N2 1.368(6) .
C22 C23 1.404(8) .
C23 C24 1.351(8) .
C23 H23 0.9400 .
C24 C25 1.396(9) .
C24 H24 0.9400 .
C25 C26 1.358(8) .
C25 H25 0.9400 .
C26 N2 1.360(6) .
C26 H26 0.9400 .
Mo1 N2 2.141(4) .
Mo1 N1 2.156(4) .

loop_
_geom_torsion_atom_site_label_1
_geom_torsion_atom_site_label_2
_geom_torsion_atom_site_label_3
_geom_torsion_atom_site_label_4
_geom_torsion
_geom_torsion_site_symmetry_1
Mo1 C1 C2 C3 42(51) .
C1 C2 C3 C4 18(64) .
C2 C3 C4 C5 145(36) .
C3 C4 C5 C6 -8(65) .
C4 C5 C6 Si1 40(37) .
C5 C6 Si1 C7 -64(14) .
C5 C6 Si1 C8 174(14) .
C5 C6 Si1 C9 55(14) .
Mo1 C1A C2A C3A -36(76) .
C1A C2A C3A C4A -118(69) .
C2A C3A C4A C5A 12(78) .
C3A C4A C5A C6A -14(74) .
C4A C5A C6A Si1A 101(32) .
C5A C6A Si1A C8A -39(17) .
C5A C6A Si1A C7A 83(17) .
C5A C6A Si1A C9A -158(17) .
C8A C8A Si1A C6A -1(5) 2_756
C8A C8A Si1A C7A -121(5) 2_756
C8A C8A Si1A C9A 116(5) 2_756
C16 C10 C11 C12 0.7(11) .
Mo1 C10 C11 C12 -47.7(6) .
C16 C10 C11 Mo1 48.4(6) .
C10 C11 C12 C13 1.6(11) .
Mo1 C11 C12 C13 -45.8(6) .
C10 C11 C12 Mo1 47.4(6) .
C11 C12 C13 C14 -4.7(11) .
Mo1 C12 C13 C14 -50.9(6) .
C11 C12 C13 Mo1 46.2(7) .
C12 C13 C14 C15 1.8(12) .
Mo1 C13 C14 C15 -49.8(7) .
C12 C13 C14 Mo1 51.5(6) .
C13 C14 C15 C16 5.1(13) .
Mo1 C14 C15 C16 -43.7(7) .
C13 C14 C15 Mo1 48.9(7) .
C14 C15 C16 C10 -7.4(12) .
Mo1 C15 C16 C10 -51.5(6) .
C14 C15 C16 Mo1 44.1(7) .
C11 C10 C16 C15 3.1(11) .
Mo1 C10 C16 C15 52.4(7) .
C11 C10 C16 Mo1 -49.3(6) .
N1 C17 C18 C19 2.2(9) .
C17 C18 C19 C20 0.1(10) .
C18 C19 C20 C21 -0.1(10) .
C19 C20 C21 N1 -2.0(8) .
C19 C20 C21 C22 176.8(6) .
N1 C21 C22 N2 -0.2(7) .
C20 C21 C22 N2 -179.0(5) .
N1 C21 C22 C23 178.7(5) .
C20 C21 C22 C23 -0.1(9) .
N2 C22 C23 C24 1.8(9) .
C21 C22 C23 C24 -177.0(6) .
C22 C23 C24 C25 1.4(10) .
C23 C24 C25 C26 -1.9(10) .
C24 C25 C26 N2 -0.9(9) .
C2 C1 Mo1 C1A 49(20) .
C2 C1 Mo1 N2 106(16) .
C2 C1 Mo1 N1 180(100) .
C2 C1 Mo1 C16 23(17) .
C2 C1 Mo1 C13 -86(16) .
C2 C1 Mo1 C14 -99(16) .
C2 C1 Mo1 C10 6(16) .
C2 C1 Mo1 C11 -24(16) .
C2 C1 Mo1 C12 -59(16) .
C2 C1 Mo1 C15 -16(18) .
C2A C1A Mo1 C1 -50(22) .
C2A C1A Mo1 N2 -172(25) .
C2A C1A Mo1 N1 -99(25) .
C2A C1A Mo1 C16 108(24) .
C2A C1A Mo1 C13 -2(26) .
C2A C1A Mo1 C14 -10(28) .
C2A C1A Mo1 C10 89(25) .
C2A C1A Mo1 C11 57(25) .
C2A C1A Mo1 C12 22(25) .
C2A C1A Mo1 C15 92(24) .
C15 C16 Mo1 C1 -169.1(11) .
C10 C16 Mo1 C1 -28.7(12) .
C15 C16 Mo1 C1A -173(3) .
C10 C16 Mo1 C1A -33(3) .
C15 C16 Mo1 N2 108.1(4) .
C10 C16 Mo1 N2 -111.5(4) .
C15 C16 Mo1 N1 42.4(5) .
C10 C16 Mo1 N1 -177.2(3) .
C15 C16 Mo1 C13 -51.4(4) .
C10 C16 Mo1 C13 89.0(4) .
C15 C16 Mo1 C14 -21.0(4) .
C10 C16 Mo1 C14 119.4(5) .
C15 C16 Mo1 C10 -140.4(6) .
C15 C16 Mo1 C11 -116.9(5) .
C10 C16 Mo1 C11 23.5(4) .
C15 C16 Mo1 C12 -86.5(5) .
C10 C16 Mo1 C12 53.9(4) .
C10 C16 Mo1 C15 140.4(6) .
C12 C13 Mo1 C1 52.3(8) .
C14 C13 Mo1 C1 -168.0(8) .
C12 C13 Mo1 C1A 47(2) .
C14 C13 Mo1 C1A -174(2) .
C12 C13 Mo1 N2 -162.0(5) .
C14 C13 Mo1 N2 -22.4(8) .
C12 C13 Mo1 N1 141.7(4) .
C14 C13 Mo1 N1 -78.7(4) .
C12 C13 Mo1 C16 -88.4(5) .
C14 C13 Mo1 C16 51.3(4) .
C12 C13 Mo1 C14 -139.7(6) .
C12 C13 Mo1 C10 -51.3(5) .
C14 C13 Mo1 C10 88.4(4) .
C12 C13 Mo1 C11 -21.5(4) .
C14 C13 Mo1 C11 118.2(4) .
C14 C13 Mo1 C12 139.7(6) .
C12 C13 Mo1 C15 -117.6(5) .
C14 C13 Mo1 C15 22.1(4) .
C15 C14 Mo1 C1 162.5(13) .
C13 C14 Mo1 C1 20.1(14) .
C15 C14 Mo1 C1A 154(4) .
C13 C14 Mo1 C1A 12(4) .
C15 C14 Mo1 N2 -47.1(5) .
C13 C14 Mo1 N2 170.5(3) .
C15 C14 Mo1 N1 -115.5(4) .
C13 C14 Mo1 N1 102.0(4) .
C15 C14 Mo1 C16 21.2(4) .
C13 C14 Mo1 C16 -121.2(4) .
C15 C14 Mo1 C13 142.5(6) .
C15 C14 Mo1 C10 52.9(5) .
C13 C14 Mo1 C10 -89.6(4) .
C15 C14 Mo1 C11 88.5(5) .
C13 C14 Mo1 C11 -54.0(4) .
C15 C14 Mo1 C12 118.6(5) .
C13 C14 Mo1 C12 -23.9(4) .
C13 C14 Mo1 C15 -142.5(6) .
C11 C10 Mo1 C1 -58.8(8) .
C16 C10 Mo1 C1 160.6(8) .
C11 C10 Mo1 C1A -64(2) .
C16 C10 Mo1 C1A 156(2) .
C11 C10 Mo1 N2 -148.7(4) .
C16 C10 Mo1 N2 70.8(4) .
C11 C10 Mo1 N1 150.2(8) .
C16 C10 Mo1 N1 9.6(12) .
C11 C10 Mo1 C16 140.6(6) .
C11 C10 Mo1 C13 51.5(5) .
C16 C10 Mo1 C13 -89.0(5) .
C11 C10 Mo1 C14 87.9(5) .
C16 C10 Mo1 C14 -52.7(4) .
C16 C10 Mo1 C11 -140.6(6) .
C11 C10 Mo1 C12 22.3(4) .
C16 C10 Mo1 C12 -118.3(5) .
C11 C10 Mo1 C15 117.2(5) .
C16 C10 Mo1 C15 -23.3(4) .
C12 C11 Mo1 C1 -93.8(7) .
C10 C11 Mo1 C1 123.4(7) .
C12 C11 Mo1 C1A -100.8(17) .
C10 C11 Mo1 C1A 116.4(17) .
C12 C11 Mo1 N2 -175.8(3) .
C10 C11 Mo1 N2 41.4(5) .
C12 C11 Mo1 N1 -21.7(7) .
C10 C11 Mo1 N1 -164.5(4) .
C12 C11 Mo1 C16 118.4(4) .
C10 C11 Mo1 C16 -24.4(4) .
C12 C11 Mo1 C13 21.5(4) .
C10 C11 Mo1 C13 -121.3(5) .
C12 C11 Mo1 C14 53.0(4) .
C10 C11 Mo1 C14 -89.8(5) .
C12 C11 Mo1 C10 142.8(6) .
C10 C11 Mo1 C12 -142.8(6) .
C12 C11 Mo1 C15 87.6(4) .
C10 C11 Mo1 C15 -55.2(5) .
C13 C12 Mo1 C1 -132.1(7) .
C11 C12 Mo1 C1 83.7(7) .
C13 C12 Mo1 C1A -139.0(18) .
C11 C12 Mo1 C1A 76.7(18) .
C13 C12 Mo1 N2 156.0(7) .
C11 C12 Mo1 N2 11.8(10) .
C13 C12 Mo1 N1 -46.2(5) .
C11 C12 Mo1 N1 169.5(3) .
C13 C12 Mo1 C16 89.6(5) .
C11 C12 Mo1 C16 -54.6(4) .
C11 C12 Mo1 C13 -144.2(6) .
C13 C12 Mo1 C14 24.7(4) .
C11 C12 Mo1 C14 -119.5(5) .
C13 C12 Mo1 C10 121.7(5) .
C11 C12 Mo1 C10 -22.5(4) .
C13 C12 Mo1 C11 144.2(6) .
C13 C12 Mo1 C15 54.6(5) .
C11 C12 Mo1 C15 -89.6(4) .
C14 C15 Mo1 C1 -97(4) .
C16 C15 Mo1 C1 48(4) .
C14 C15 Mo1 C1A -124(8) .
C16 C15 Mo1 C1A 21(8) .
C14 C15 Mo1 N2 142.0(4) .
C16 C15 Mo1 N2 -73.2(4) .
C14 C15 Mo1 N1 67.1(4) .
C16 C15 Mo1 N1 -148.2(4) .
C14 C15 Mo1 C16 -144.8(7) .
C14 C15 Mo1 C13 -23.2(4) .
C16 C15 Mo1 C13 121.6(5) .
C16 C15 Mo1 C14 144.8(7) .
C14 C15 Mo1 C10 -120.2(5) .
C16 C15 Mo1 C10 24.6(4) .
C14 C15 Mo1 C11 -89.0(5) .
C16 C15 Mo1 C11 55.8(4) .
C14 C15 Mo1 C12 -53.8(4) .
C16 C15 Mo1 C12 91.0(4) .
C18 C17 N1 C21 -4.3(8) .
C18 C17 N1 Mo1 173.9(4) .
C20 C21 N1 C17 4.1(7) .
C22 C21 N1 C17 -174.7(5) .
C20 C21 N1 Mo1 -174.1(4) .
C22 C21 N1 Mo1 7.0(6) .
C1 Mo1 N1 C17 85.9(7) .
C1A Mo1 N1 C17 91.5(19) .
N2 Mo1 N1 C17 174.0(4) .
C16 Mo1 N1 C17 -114.6(5) .
C13 Mo1 N1 C17 -24.4(5) .
C14 Mo1 N1 C17 -59.9(5) .
C10 Mo1 N1 C17 -122.1(9) .
C11 Mo1 N1 C17 14.5(7) .
C12 Mo1 N1 C17 0.2(5) .
C15 Mo1 N1 C17 -91.4(5) .
C1 Mo1 N1 C21 -95.9(7) .
C1A Mo1 N1 C21 -90.4(19) .
N2 Mo1 N1 C21 -7.9(3) .
C16 Mo1 N1 C21 63.6(5) .
C13 Mo1 N1 C21 153.8(4) .
C14 Mo1 N1 C21 118.3(4) .
C10 Mo1 N1 C21 56.0(11) .
C11 Mo1 N1 C21 -167.3(5) .
C12 Mo1 N1 C21 178.4(4) .
C15 Mo1 N1 C21 86.8(4) .
C25 C26 N2 C22 4.0(8) .
C25 C26 N2 Mo1 -174.6(4) .
C23 C22 N2 C26 -4.4(7) .
C21 C22 N2 C26 174.5(5) .
C23 C22 N2 Mo1 174.3(4) .
C21 C22 N2 Mo1 -6.8(6) .
C1 Mo1 N2 C26 -85.2(7) .
C1A Mo1 N2 C26 -79(2) .
N1 Mo1 N2 C26 -173.6(4) .
C16 Mo1 N2 C26 53.1(5) .
C13 Mo1 N2 C26 126.8(6) .
C14 Mo1 N2 C26 111.1(5) .
C10 Mo1 N2 C26 18.4(5) .
C11 Mo1 N2 C26 -4.6(5) .
C12 Mo1 N2 C26 -13.3(10) .
C15 Mo1 N2 C26 86.4(5) .
C1 Mo1 N2 C22 96.2(7) .
C1A Mo1 N2 C22 102(2) .
N1 Mo1 N2 C22 7.8(4) .
C16 Mo1 N2 C22 -125.6(4) .
C13 Mo1 N2 C22 -51.9(7) .
C14 Mo1 N2 C22 -67.5(5) .
C10 Mo1 N2 C22 -160.2(4) .
C11 Mo1 N2 C22 176.8(4) .
C12 Mo1 N2 C22 168.1(7) .
C15 Mo1 N2 C22 -92.3(4) .
